data_7224448
loop_
_publ_author_name
'Nawrot, I.'
'Machura, B.'
'Kruszynski, R.'

_publ_section_title
;
 Exploration of Cd(ii)/pseudohalide/di-2-pyridyl ketone chemistry --
 rational synthesis, structural analysis and photoluminescence
;
_journal_issue 15
_journal_name_full CrystEngComm
_journal_page_first 2650
_journal_paper_doi 10.1039/C6CE00112B
_journal_volume 18
_journal_year 2016
_chemical_formula_moiety 'C28 H24 Cd2 N8 O4 S4'
_chemical_formula_sum 'C28 H24 Cd2 N8 O4 S4'
_chemical_formula_weight 889.59
_chemical_name_systematic
; 
 ? 
;
_space_group_IT_number 2
_symmetry_cell_setting triclinic
_symmetry_space_group_name_Hall '-P 1'
_symmetry_space_group_name_H-M 'P -1'
_atom_sites_solution_hydrogens geom
_atom_sites_solution_primary direct
_atom_sites_solution_secondary difmap
_audit_creation_method SHELXL-97
_audit_update_record
;
2016-01-11 deposited with the CCDC.
2016-02-29 downloaded from the CCDC.
;
_cell_angle_alpha 100.460(5)
_cell_angle_beta 108.911(5)
_cell_angle_gamma 92.653(5)
_cell_formula_units_Z 1
_cell_length_a 8.5984(6)
_cell_length_b 9.9463(7)
_cell_length_c 10.6576(6)
_cell_measurement_reflns_used 3246
_cell_measurement_temperature 295.0
_cell_measurement_theta_max 28.6920
_cell_measurement_theta_min 4.1810
_cell_volume 842.50(10)
_computing_cell_refinement 'CrysAlis RED v. 1.163 (UNIL IC & KUMA 2000)'
_computing_data_collection 'CrysAlis CCD v. 1.163 (UNIL IC & KUMA 2000)'
_computing_data_reduction 'CrysAlis RED v. 1.163 (UNIL IC & KUMA 2000)'
_computing_molecular_graphics
;XP in SHELXTL/PC (Sheldrick, 1990b)
 ORTEP-3 W v. 1.062 (Farrugia 1997)
;
_computing_publication_material
;SHELXL-97 (Sheldrick, 1997) and
 PLATON (Spek, 1990)
;
_computing_structure_refinement 'SHELXL-97 (Sheldrick, 1997)'
_computing_structure_solution 'SHELXS-97 (Sheldrick, 1990)'
_diffrn_ambient_temperature 295.0
_diffrn_measured_fraction_theta_full 0.997
_diffrn_measured_fraction_theta_max 0.997
_diffrn_measurement_device_type 'Xcalibur, Atlas, Gemini ultra'
_diffrn_radiation_monochromator graphite
_diffrn_radiation_source 'fine-focus sealed tube'
_diffrn_radiation_type MoK\a
_diffrn_radiation_wavelength 0.71073
_diffrn_reflns_av_R_equivalents 0.0579
_diffrn_reflns_av_sigmaI/netI 0.0611
_diffrn_reflns_limit_h_max 10
_diffrn_reflns_limit_h_min -10
_diffrn_reflns_limit_k_max 11
_diffrn_reflns_limit_k_min -10
_diffrn_reflns_limit_l_max 12
_diffrn_reflns_limit_l_min -12
_diffrn_reflns_number 7106
_diffrn_reflns_theta_full 25.04
_diffrn_reflns_theta_max 25.04
_diffrn_reflns_theta_min 3.46
_exptl_absorpt_coefficient_mu 1.556
_exptl_absorpt_correction_T_max 1.00000
_exptl_absorpt_correction_T_min 0.83837
_exptl_absorpt_correction_type empirical
_exptl_absorpt_process_details 'CrysAlis RED, (2005)'
_exptl_crystal_colour white
_exptl_crystal_density_diffrn 1.753
_exptl_crystal_density_method 'not measured'
_exptl_crystal_description prism
_exptl_crystal_F_000 440
_exptl_crystal_size_max 1.00
_exptl_crystal_size_mid 0.76
_exptl_crystal_size_min 0.54
_refine_diff_density_max 1.080
_refine_diff_density_min -0.641
_refine_diff_density_rms 0.121
_refine_ls_extinction_method none
_refine_ls_goodness_of_fit_ref 1.017
_refine_ls_hydrogen_treatment constr
_refine_ls_matrix_type full
_refine_ls_number_parameters 210
_refine_ls_number_reflns 2968
_refine_ls_number_restraints 0
_refine_ls_restrained_S_all 1.017
_refine_ls_R_factor_all 0.0558
_refine_ls_R_factor_gt 0.0426
_refine_ls_shift/su_max 0.000
_refine_ls_shift/su_mean 0.000
_refine_ls_structure_factor_coef Fsqd
_refine_ls_weighting_details 'calc w=1/[\s^2^(Fo^2^)+(0.0569P)^2^+0.0000P] where P=(Fo^2^+2Fc^2^)/3'
_refine_ls_weighting_scheme calc
_refine_ls_wR_factor_gt 0.0962
_refine_ls_wR_factor_ref 0.1010
_reflns_number_gt 2463
_reflns_number_total 2968
_reflns_threshold_expression >2sigma(I)
_cod_data_source_file c6ce00112b2.cif
_cod_data_source_block cd111d
_cod_depositor_comments 'Adding full bibliography for 7224447--7224455.cif.'
_cod_original_cell_volume 842.50(9)
_cod_original_sg_symbol_H-M P-1
_cod_database_code 7224448

loop_
_symmetry_equiv_pos_as_xyz
'x, y, z'
'-x, -y, -z'

loop_
_atom_site_label
_atom_site_type_symbol
_atom_site_fract_x
_atom_site_fract_y
_atom_site_fract_z
_atom_site_U_iso_or_equiv
_atom_site_adp_type
_atom_site_occupancy
_atom_site_symmetry_multiplicity
_atom_site_calc_flag
_atom_site_refinement_flags
C1 C -0.1139(6) 0.5300(6) 0.1394(6) 0.0561(14) Uani 1 1 d .
H1 H -0.1043 0.4543 0.1803 0.067 Uiso 1 1 calc R
C2 C -0.2369(7) 0.5213(8) 0.0160(6) 0.0674(17) Uani 1 1 d .
H2 H -0.3116 0.4424 -0.0245 0.081 Uiso 1 1 calc R
C3 C -0.2460(7) 0.6318(8) -0.0455(6) 0.0680(19) Uani 1 1 d .
H3 H -0.3274 0.6283 -0.1289 0.082 Uiso 1 1 calc R
C4 C -0.1353(6) 0.7474(7) 0.0157(5) 0.0531(14) Uani 1 1 d .
H4 H -0.1389 0.8220 -0.0262 0.064 Uiso 1 1 calc R
C5 C -0.0177(5) 0.7505(5) 0.1413(4) 0.0373(11) Uani 1 1 d .
C6 C 0.1097(5) 0.8742(5) 0.2186(4) 0.0372(11) Uani 1 1 d .
C7 C 0.2798(5) 0.8384(5) 0.2187(4) 0.0359(10) Uani 1 1 d .
C8 C 0.3544(6) 0.8809(6) 0.1332(5) 0.0503(13) Uani 1 1 d .
H8 H 0.3026 0.9358 0.0736 0.060 Uiso 1 1 calc R
C9 C 0.5064(6) 0.8405(6) 0.1380(6) 0.0576(15) Uani 1 1 d .
H9 H 0.5578 0.8667 0.0803 0.069 Uiso 1 1 calc R
C10 C 0.5820(6) 0.7620(6) 0.2276(6) 0.0544(14) Uani 1 1 d .
H10 H 0.6864 0.7365 0.2337 0.065 Uiso 1 1 calc R
C11 C 0.5004(5) 0.7208(6) 0.3093(5) 0.0437(12) Uani 1 1 d .
H11 H 0.5509 0.6660 0.3694 0.052 Uiso 1 1 calc R
C12 C 0.2054(8) 1.0180(6) 0.4444(6) 0.0610(15) Uani 1 1 d .
H12A H 0.3199 1.0081 0.4578 0.091 Uiso 1 1 calc R
H12B H 0.1878 1.0301 0.5300 0.091 Uiso 1 1 calc R
H12C H 0.1759 1.0968 0.4052 0.091 Uiso 1 1 calc R
C98 C 0.2740(7) 0.8407(7) 0.7421(5) 0.0549(15) Uani 1 1 d .
C99 C 0.1248(6) 0.3728(5) 0.4599(5) 0.0358(10) Uani 1 1 d .
N1 N -0.0082(4) 0.6434(4) 0.2020(4) 0.0384(9) Uani 1 1 d .
N2 N 0.3511(4) 0.7576(4) 0.3046(4) 0.0351(9) Uani 1 1 d .
N98 N 0.1919(6) 0.8954(6) 0.7957(5) 0.0711(15) Uani 1 1 d .
N99 N 0.0360(5) 0.3375(5) 0.5109(5) 0.0524(11) Uani 1 1 d .
O2 O 0.0791(4) 0.9891(4) 0.1632(4) 0.0544(10) Uani 1 1 d .
H2A H -0.0101 1.0130 0.1657 0.082 Uiso 1 1 calc R
O4 O 0.1048(4) 0.8969(3) 0.3547(3) 0.0377(7) Uani 1 1 d .
S98 S 0.39940(19) 0.7652(2) 0.66791(15) 0.0752(5) Uani 1 1 d .
S99 S 0.25499(18) 0.41990(15) 0.38809(15) 0.0561(4) Uani 1 1 d .
Cd1 Cd 0.18975(4) 0.67735(4) 0.42468(3) 0.03720(15) Uani 1 1 d .

loop_
_atom_site_aniso_label
_atom_site_aniso_U_11
_atom_site_aniso_U_22
_atom_site_aniso_U_33
_atom_site_aniso_U_23
_atom_site_aniso_U_13
_atom_site_aniso_U_12
C1 0.052(3) 0.048(3) 0.064(3) 0.000(3) 0.022(3) 0.001(3)
C2 0.051(3) 0.075(5) 0.058(4) -0.020(3) 0.015(3) -0.004(3)
C3 0.047(3) 0.105(6) 0.038(3) -0.007(4) 0.007(2) 0.012(4)
C4 0.049(3) 0.082(4) 0.040(3) 0.018(3) 0.023(2) 0.027(3)
C5 0.037(2) 0.050(3) 0.031(2) 0.010(2) 0.0184(19) 0.015(2)
C6 0.045(2) 0.039(3) 0.040(2) 0.018(2) 0.025(2) 0.015(2)
C7 0.040(2) 0.034(3) 0.039(2) 0.009(2) 0.0196(19) 0.003(2)
C8 0.056(3) 0.051(3) 0.059(3) 0.021(3) 0.033(2) 0.010(2)
C9 0.056(3) 0.065(4) 0.071(4) 0.019(3) 0.045(3) 0.006(3)
C10 0.033(3) 0.066(4) 0.063(3) -0.002(3) 0.022(2) 0.005(2)
C11 0.036(2) 0.057(3) 0.036(2) 0.010(2) 0.008(2) 0.012(2)
C12 0.080(4) 0.039(3) 0.064(4) -0.001(3) 0.032(3) 0.005(3)
C98 0.054(3) 0.076(4) 0.034(3) 0.013(3) 0.011(2) 0.024(3)
C99 0.044(3) 0.030(3) 0.041(2) 0.011(2) 0.021(2) 0.014(2)
N1 0.036(2) 0.040(2) 0.039(2) 0.0081(19) 0.0122(16) 0.0063(17)
N2 0.0318(19) 0.041(2) 0.0338(19) 0.0080(18) 0.0121(15) 0.0085(16)
N98 0.071(3) 0.091(4) 0.054(3) 0.005(3) 0.026(2) 0.033(3)
N99 0.059(3) 0.041(3) 0.074(3) 0.018(2) 0.040(2) 0.014(2)
O2 0.065(2) 0.055(2) 0.071(2) 0.042(2) 0.041(2) 0.0320(19)
O4 0.0477(18) 0.0339(18) 0.0376(16) 0.0044(15) 0.0238(14) 0.0072(14)
S98 0.0560(8) 0.1217(16) 0.0430(8) 0.0038(9) 0.0130(6) 0.0409(9)
S99 0.0748(9) 0.0510(9) 0.0789(10) 0.0349(8) 0.0598(8) 0.0323(7)
Cd1 0.0422(2) 0.0412(2) 0.0378(2) 0.01702(17) 0.02074(15) 0.01202(15)

loop_
_atom_type_symbol
_atom_type_description
_atom_type_scat_dispersion_real
_atom_type_scat_dispersion_imag
_atom_type_scat_source
C C 0.0033 0.0016 'International Tables Vol C Tables 4.2.6.8 and 6.1.1.4'
H H 0.0000 0.0000 'International Tables Vol C Tables 4.2.6.8 and 6.1.1.4'
N N 0.0061 0.0033 'International Tables Vol C Tables 4.2.6.8 and 6.1.1.4'
O O 0.0106 0.0060 'International Tables Vol C Tables 4.2.6.8 and 6.1.1.4'
S S 0.1246 0.1234 'International Tables Vol C Tables 4.2.6.8 and 6.1.1.4'
Cd Cd -0.8075 1.2024 'International Tables Vol C Tables 4.2.6.8 and 6.1.1.4'

loop_
_geom_angle_atom_site_label_1
_geom_angle_atom_site_label_2
_geom_angle_atom_site_label_3
_geom_angle
_geom_angle_site_symmetry_1
_geom_angle_site_symmetry_3
N1 C1 C2 122.2(6) . .
N1 C1 H1 118.9 . .
C2 C1 H1 118.9 . .
C3 C2 C1 118.3(6) . .
C3 C2 H2 120.9 . .
C1 C2 H2 120.9 . .
C4 C3 C2 120.1(5) . .
C4 C3 H3 119.9 . .
C2 C3 H3 119.9 . .
C3 C4 C5 118.5(6) . .
C3 C4 H4 120.7 . .
C5 C4 H4 120.7 . .
N1 C5 C4 121.7(5) . .
N1 C5 C6 115.5(3) . .
C4 C5 C6 122.8(5) . .
O2 C6 O4 112.0(4) . .
O2 C6 C5 113.3(4) . .
O4 C6 C5 104.7(3) . .
O2 C6 C7 107.6(4) . .
O4 C6 C7 110.0(3) . .
C5 C6 C7 109.2(4) . .
N2 C7 C8 121.9(4) . .
N2 C7 C6 115.2(4) . .
C8 C7 C6 122.8(4) . .
C9 C8 C7 118.7(5) . .
C9 C8 H8 120.6 . .
C7 C8 H8 120.6 . .
C10 C9 C8 119.9(5) . .
C10 C9 H9 120.1 . .
C8 C9 H9 120.1 . .
C9 C10 C11 118.9(5) . .
C9 C10 H10 120.6 . .
C11 C10 H10 120.6 . .
N2 C11 C10 122.1(4) . .
N2 C11 H11 119.0 . .
C10 C11 H11 119.0 . .
O4 C12 H12A 109.5 . .
O4 C12 H12B 109.5 . .
H12A C12 H12B 109.5 . .
O4 C12 H12C 109.5 . .
H12A C12 H12C 109.5 . .
H12B C12 H12C 109.5 . .
N98 C98 S98 177.9(6) . .
N99 C99 S99 178.4(4) . .
C1 N1 C5 119.1(4) . .
C1 N1 Cd1 124.8(3) . .
C5 N1 Cd1 116.0(3) . .
C11 N2 C7 118.6(4) . .
C11 N2 Cd1 125.0(3) . .
C7 N2 Cd1 116.3(3) . .
C99 N99 Cd1 159.9(4) . 2_566
C6 O2 H2A 109.5 . .
C12 O4 C6 114.7(4) . .
C12 O4 Cd1 114.0(3) . .
C6 O4 Cd1 102.2(2) . .
C98 S98 Cd1 99.45(18) . .
C99 S99 Cd1 92.58(17) . .
N99 Cd1 N2 154.69(15) 2_566 .
N99 Cd1 N1 84.19(15) 2_566 .
N2 Cd1 N1 78.58(12) . .
N99 Cd1 O4 88.22(13) 2_566 .
N2 Cd1 O4 68.00(11) . .
N1 Cd1 O4 66.67(12) . .
N99 Cd1 S98 95.54(13) 2_566 .
N2 Cd1 S98 97.78(9) . .
N1 Cd1 S98 168.73(11) . .
O4 Cd1 S98 102.06(8) . .
N99 Cd1 S99 102.25(12) 2_566 .
N2 Cd1 S99 96.92(10) . .
N1 Cd1 S99 92.45(11) . .
O4 Cd1 S99 155.80(8) . .
S98 Cd1 S99 98.60(6) . .

loop_
_geom_bond_atom_site_label_1
_geom_bond_atom_site_label_2
_geom_bond_distance
_geom_bond_site_symmetry_2
C1 N1 1.335(7) .
C1 C2 1.380(8) .
C1 H1 0.9300 .
C2 C3 1.371(10) .
C2 H2 0.9300 .
C3 C4 1.370(9) .
C3 H3 0.9300 .
C4 C5 1.386(6) .
C4 H4 0.9300 .
C5 N1 1.336(6) .
C5 C6 1.521(7) .
C6 O2 1.377(5) .
C6 O4 1.441(5) .
C6 C7 1.521(6) .
C7 N2 1.345(5) .
C7 C8 1.383(6) .
C8 C9 1.373(7) .
C8 H8 0.9300 .
C9 C10 1.364(8) .
C9 H9 0.9300 .
C10 C11 1.384(7) .
C10 H10 0.9300 .
C11 N2 1.339(6) .
C11 H11 0.9300 .
C12 O4 1.437(6) .
C12 H12A 0.9600 .
C12 H12B 0.9600 .
C12 H12C 0.9600 .
C98 N98 1.142(7) .
C98 S98 1.663(6) .
C99 N99 1.148(6) .
C99 S99 1.641(5) .
N1 Cd1 2.383(3) .
N2 Cd1 2.370(4) .
N99 Cd1 2.265(4) 2_566
O2 H2A 0.8200 .
O4 Cd1 2.498(3) .
S98 Cd1 2.5953(15) .
S99 Cd1 2.6336(14) .
Cd1 N99 2.265(4) 2_566
